data_1005045
loop_
_publ_author_name
'Vennos, D A'
'Badding, M E'
'Disalvo, F J'

_publ_section_title
;
Synthesis, structure, and properties of a new ternary metal Ca3 Cr N3
;
_journal_coden_ASTM INOCAJ
_journal_name_full 'Inorganic Chemistry'
_journal_page_first 4059
_journal_page_last 4062
_journal_paper_doi 10.1021/ic00345a030
_journal_volume 29
_journal_year 1990
_chemical_formula_structural 'Ca3 Cr N3'
_chemical_formula_sum 'Ca3 Cr N3'
_chemical_name_systematic 'Tricalcium chromium trinitride'
_space_group_IT_number 63
_symmetry_cell_setting orthorhombic
_symmetry_Int_Tables_number 63
_symmetry_space_group_name_Hall '-C 2c 2'
_symmetry_space_group_name_H-M 'C m c m'
_cell_angle_alpha 90
_cell_angle_beta 90
_cell_angle_gamma 90
_cell_formula_units_Z 4
_cell_length_a 8.503(2)
_cell_length_b 10.284(2)
_cell_length_c 5.032(1)
_cell_volume 440.0
_refine_ls_R_factor_all 0.039
_cod_database_code 1005045

loop_
_symmetry_equiv_pos_as_xyz
x,y,z
x,-y,-z
x,y,1/2-z
x,-y,1/2+z
-x,-y,-z
-x,y,z
-x,-y,1/2+z
-x,y,1/2-z
1/2+x,1/2+y,z
1/2+x,1/2-y,-z
1/2+x,1/2+y,1/2-z
1/2+x,1/2-y,1/2+z
1/2-x,1/2-y,-z
1/2-x,1/2+y,z
1/2-x,1/2-y,1/2+z
1/2-x,1/2+y,1/2-z

loop_
_atom_site_label
_atom_site_type_symbol
_atom_site_symmetry_multiplicity
_atom_site_Wyckoff_symbol
_atom_site_fract_x
_atom_site_fract_y
_atom_site_fract_z
_atom_site_occupancy
_atom_site_attached_hydrogens
_atom_site_calc_flag
Ca1 Ca2+ 4 c 0. 0.1079(2) 0.25 1. 0 d
Ca2 Ca2+ 8 g 0.2843(2) -0.1174(1) 0.25 1. 0 d
Cr1 Cr3+ 4 c 0.5 0.1945 0.25 1. 0 d
N1 N3- 4 c 0.5 0.3757(8) 0.25 1. 0 d
N2 N3- 8 g 0.6918(8) 0.1286(6) 0.25 1. 0 d

loop_
_atom_type_symbol
_atom_type_oxidation_number
Ca2+ 2.000
Cr3+ 3.000
N3- -3.000
